data_2312869
loop_
_publ_author_name
'Tejchman, Waldemar'
'Zborowski, Krzysztof'
'Nitek, Wojciech'
'&#x17b;es&#x142;awska, Ewa'

_publ_section_title
;
 Structural insights into 3-[5-(chlorobenzylidene)rhodanine]propionic acid
 isomers with antibacterial activity.
;
_journal_coeditor_code JX3094
_journal_issue 7
_journal_name_full 'Acta crystallographica. Section C, Structural chemistry'
_journal_paper_doi 10.1107/S2053229625005169
_journal_volume 81
_journal_year 2025
_chemical_formula_iupac 'C13 H10 Cl N O3 S2'
_chemical_formula_moiety 'C13 H10 Cl N O3 S2'
_chemical_formula_sum 'C13 H10 Cl N O3 S2'
_chemical_formula_weight 327.79
_chemical_name_common
;
3-[5-(4-Chlorobenzylidene)-4-oxo-2-thioxothiazolidyn-3-yl]propanoic acid
;
_chemical_name_systematic
;
3-[5-(4-Chlorobenzylidene)-4-oxo-2-sulfanylidene-1,3-thiazolidin-3-yl]propanoic
acid
;
_space_group_IT_number 2
_space_group_name_Hall '-P 1'
_space_group_name_H-M_alt 'P -1'
_symmetry_cell_setting triclinic
_symmetry_space_group_name_Hall '-P 1'
_symmetry_space_group_name_H-M 'P -1'
_atom_sites_solution_hydrogens mixed
_atom_sites_solution_primary dual
_audit_creation_method 'WinGX routine CIF_UPDATE'
_cell_angle_alpha 99.893(2)
_cell_angle_beta 98.217(2)
_cell_angle_gamma 99.634(2)
_cell_formula_units_Z 2
_cell_length_a 4.9279(2)
_cell_length_b 11.5581(3)
_cell_length_c 12.6761(3)
_cell_measurement_reflns_used 19443
_cell_measurement_temperature 100(2)
_cell_measurement_theta_max 77.027
_cell_measurement_theta_min 3.592
_cell_volume 690.19(4)
_computing_cell_refinement
;
CrysAlis PRO (Rigaku OD, 2020)
;
_computing_data_collection
;
CrysAlis PRO (Rigaku OD, 2020)
;
_computing_data_reduction
;
CrysAlis PRO (Rigaku OD, 2020)
;
_computing_structure_refinement
;
SHELXL2019 (Sheldrick, 2015<i>b</i>)
;
_computing_structure_solution
;
SHELXT2014 (Sheldrick, 2015<i>a</i>)
;
_diffrn_ambient_temperature 100(2)
_diffrn_detector 'Hybrid Pixel Array Detector'
_diffrn_detector_area_resol_mean 10
_diffrn_measured_fraction_theta_full 0.999
_diffrn_measured_fraction_theta_max 0.98
_diffrn_measurement_device 'four-circle diffractometer'
_diffrn_measurement_device_type 'Rigaku XtaLAB Synergy Dualflex diffractometer with a HyPix detector'
_diffrn_measurement_method '\w scans'
_diffrn_radiation_monochromator mirror
_diffrn_radiation_probe x-ray
_diffrn_radiation_type CuK\a
_diffrn_radiation_wavelength 1.54184
_diffrn_reflns_av_R_equivalents 0.0516
_diffrn_reflns_av_unetI/netI 0.0245
_diffrn_reflns_limit_h_max 6
_diffrn_reflns_limit_h_min -6
_diffrn_reflns_limit_k_max 14
_diffrn_reflns_limit_k_min -14
_diffrn_reflns_limit_l_max 15
_diffrn_reflns_limit_l_min -15
_diffrn_reflns_number 23496
_diffrn_reflns_theta_full 67.684
_diffrn_reflns_theta_max 77.469
_diffrn_reflns_theta_min 3.596
_diffrn_source 'micro-focus sealed X-ray tube'
_exptl_absorpt_coefficient_mu 5.344
_exptl_absorpt_correction_T_max 1
_exptl_absorpt_correction_T_min 0.136
_exptl_absorpt_correction_type gaussian
_exptl_absorpt_process_details
;
(CrysAlis PRO; Rigaku OD, 2020)
;
_exptl_crystal_colour 'clear colourless'
_exptl_crystal_density_diffrn 1.577
_exptl_crystal_description needle
_exptl_crystal_F_000 336
_exptl_crystal_size_max 0.99
_exptl_crystal_size_mid 0.1
_exptl_crystal_size_min 0.01
_refine_diff_density_max 0.5
_refine_diff_density_min -0.439
_refine_ls_extinction_coef 0.0032(8)
_refine_ls_extinction_expression Fc^*^=kFc[1+0.001xFc^2^\l^3^/sin(2\q)]^-1/4^
_refine_ls_extinction_method
;
SHELXL2019 (Sheldrick, 2015<i>b</i>)
;
_refine_ls_goodness_of_fit_ref 1.17
_refine_ls_hydrogen_treatment mixed
_refine_ls_matrix_type full
_refine_ls_number_parameters 186
_refine_ls_number_reflns 2877
_refine_ls_number_restraints 0
_refine_ls_restrained_S_all 1.17
_refine_ls_R_factor_all 0.0385
_refine_ls_R_factor_gt 0.0368
_refine_ls_shift/su_max 0.001
_refine_ls_shift/su_mean 0
_refine_ls_structure_factor_coef Fsqd
_refine_ls_weighting_details 'w=1/[\s^2^(Fo^2^)+(0.0610P)^2^+0.3017P] where P=(Fo^2^+2Fc^2^)/3'
_refine_ls_weighting_scheme calc
_refine_ls_wR_factor_gt 0.1126
_refine_ls_wR_factor_ref 0.1145
_reflns_number_gt 2720
_reflns_number_total 2877
_reflns_threshold_expression 'I > 2\s(I)'
_cod_data_source_file jx3094sup1.cif
_cod_data_source_block 3
_cod_database_code 2312869
_shelx_estimated_absorpt_t_min 0.076
_shelx_estimated_absorpt_t_max 0.949

loop_
_symmetry_equiv_pos_as_xyz
'x, y, z'
'-x, -y, -z'

loop_
_atom_site_type_symbol
_atom_site_label
_atom_site_fract_x
_atom_site_fract_y
_atom_site_fract_z
_atom_site_U_iso_or_equiv
_atom_site_adp_type
_atom_site_calc_flag
_atom_site_occupancy
_atom_site_disorder_assembly
_atom_site_disorder_group
Cl Cl1 0.83107(13) 0.87138(5) 0.03643(4) 0.04973(19) Uani d 1 . .
S S1 0.15453(9) 0.85467(4) 0.50893(4) 0.03390(17) Uani d 1 . .
S S2 -0.16283(10) 0.89738(4) 0.69033(5) 0.04328(18) Uani d 1 . .
O O1 0.2869(4) 0.55536(14) 0.57529(14) 0.0498(4) Uani d 1 . .
O O2 -0.1328(3) 0.53370(14) 0.88579(13) 0.0440(4) Uani d 1 . .
O O3 0.2974(3) 0.60412(15) 0.98147(14) 0.0484(4) Uani d 1 . .
N N3 0.0582(3) 0.70407(14) 0.63358(15) 0.0344(4) Uani d 1 . .
C C2 0.0089(4) 0.81384(16) 0.61802(18) 0.0349(4) Uani d 1 . .
C C4 0.2178(4) 0.64976(17) 0.56544(17) 0.0372(4) Uani d 1 . .
C C5 0.2864(4) 0.72238(16) 0.48426(16) 0.0343(4) Uani d 1 . .
C C6 0.4346(4) 0.68284(16) 0.40846(16) 0.0350(4) Uani d 1 . .
H H6 0.488261 0.608677 0.414335 0.042 Uiso calc 1 . .
C C7 0.5257(4) 0.73401(16) 0.31981(15) 0.0334(4) Uani d 1 . .
C C8 0.6952(5) 0.67404(18) 0.25863(15) 0.0391(5) Uani d 1 . .
H H8 0.74427 0.602891 0.276697 0.047 Uiso calc 1 . .
C C9 0.7917(5) 0.71640(19) 0.17299(17) 0.0436(5) Uani d 1 . .
H H9 0.908474 0.675671 0.132963 0.052 Uiso calc 1 . .
C C10 0.7162(4) 0.81903(18) 0.14603(16) 0.0386(5) Uani d 1 . .
C C11 0.5494(4) 0.88048(18) 0.20437(18) 0.0397(5) Uani d 1 . .
H H11 0.499405 0.950915 0.184967 0.048 Uiso calc 1 . .
C C12 0.4564(4) 0.83849(18) 0.29089(18) 0.0391(4) Uani d 1 . .
H H12 0.343688 0.881054 0.331546 0.047 Uiso calc 1 . .
C C13 -0.0400(4) 0.64526(17) 0.71780(18) 0.0369(4) Uani d 1 . .
H H13A -0.088079 0.55757 0.690131 0.044 Uiso calc 1 . .
H H13B -0.211668 0.672236 0.735325 0.044 Uiso calc 1 . .
C C14 0.1793(4) 0.67295(19) 0.82025(18) 0.0401(5) Uani d 1 . .
H H14A 0.3602 0.658591 0.800909 0.048 Uiso calc 1 . .
H H14B 0.2044 0.758541 0.854748 0.048 Uiso calc 1 . .
C C15 0.0977(4) 0.59732(17) 0.89912(17) 0.0352(4) Uani d 1 . .
H H3 0.219(8) 0.557(4) 1.029(3) 0.100(13) Uiso d 1 . .

loop_
_atom_site_aniso_label
_atom_site_aniso_U_11
_atom_site_aniso_U_22
_atom_site_aniso_U_33
_atom_site_aniso_U_12
_atom_site_aniso_U_13
_atom_site_aniso_U_23
Cl1 0.0646(4) 0.0383(3) 0.0429(3) 0.0065(2) 0.0015(2) 0.0093(2)
S1 0.0274(2) 0.0206(2) 0.0510(3) 0.00895(17) -0.00421(19) 0.00512(18)
S2 0.0303(3) 0.0272(3) 0.0716(4) 0.01192(19) 0.0066(2) 0.0041(2)
O1 0.0722(11) 0.0358(8) 0.0543(9) 0.0329(8) 0.0163(8) 0.0180(7)
O2 0.0293(7) 0.0399(8) 0.0602(10) -0.0027(6) 0.0077(6) 0.0122(7)
O3 0.0324(7) 0.0520(9) 0.0543(9) -0.0096(6) 0.0024(7) 0.0148(7)
N3 0.0273(7) 0.0231(7) 0.0514(10) 0.0082(6) 0.0006(7) 0.0058(6)
C2 0.0212(8) 0.0216(8) 0.0556(12) 0.0039(6) -0.0070(7) 0.0024(8)
C4 0.0389(10) 0.0277(9) 0.0450(11) 0.0143(8) 0.0000(8) 0.0062(8)
C5 0.0341(9) 0.0247(8) 0.0426(10) 0.0121(7) -0.0043(8) 0.0059(7)
C6 0.0409(10) 0.0249(9) 0.0372(10) 0.0148(8) -0.0066(8) 0.0041(7)
C7 0.0352(9) 0.0265(9) 0.0330(9) 0.0094(7) -0.0100(7) 0.0008(7)
C8 0.0552(12) 0.0301(9) 0.0281(9) 0.0177(9) -0.0089(8) -0.0004(7)
C9 0.0615(14) 0.0351(10) 0.0312(10) 0.0191(10) -0.0029(9) -0.0013(8)
C10 0.0437(11) 0.0313(9) 0.0329(10) 0.0035(8) -0.0092(8) 0.0022(7)
C11 0.0379(10) 0.0275(9) 0.0507(12) 0.0075(8) -0.0057(8) 0.0099(8)
C12 0.0370(10) 0.0289(9) 0.0511(12) 0.0116(8) 0.0002(8) 0.0084(8)
C13 0.0254(8) 0.0260(9) 0.0587(13) 0.0043(7) 0.0060(8) 0.0083(8)
C14 0.0300(9) 0.0369(10) 0.0495(12) -0.0019(8) 0.0084(8) 0.0051(9)
C15 0.0273(9) 0.0275(9) 0.0482(11) 0.0026(7) 0.0115(8) -0.0002(8)

loop_
_atom_type_symbol
_atom_type_description
_atom_type_scat_dispersion_real
_atom_type_scat_dispersion_imag
_atom_type_scat_source
C C 0.0181 0.0091 'International Tables Vol C Tables 4.2.6.8 and 6.1.1.4'
H H 0 0 'International Tables Vol C Tables 4.2.6.8 and 6.1.1.4'
N N 0.0311 0.018 'International Tables Vol C Tables 4.2.6.8 and 6.1.1.4'
O O 0.0492 0.0322 'International Tables Vol C Tables 4.2.6.8 and 6.1.1.4'
S S 0.3331 0.5567 'International Tables Vol C Tables 4.2.6.8 and 6.1.1.4'
Cl Cl 0.3639 0.7018 'International Tables Vol C Tables 4.2.6.8 and 6.1.1.4'

loop_
_exptl_crystal_face_index_h
_exptl_crystal_face_index_k
_exptl_crystal_face_index_l
_exptl_crystal_face_perp_dist
0 0 1 0.0073
0 0 -1 0.0047
1 1 0 0.3687
-1 -1 0 0.4098
0 1 0 0.0505
0 -1 0 0.041

loop_
_geom_angle_atom_site_label_1
_geom_angle_atom_site_label_2
_geom_angle_atom_site_label_3
_geom_angle_site_symmetry_1
_geom_angle_site_symmetry_3
_geom_angle
_geom_angle_publ_flag
C2 S1 C5 . . 92.47(9) ?
C15 O3 H3 . . 107(2) ?
C2 N3 C4 . . 116.47(18) ?
C2 N3 C13 . . 123.82(17) ?
C4 N3 C13 . . 119.69(15) ?
N3 C2 S2 . . 125.66(17) ?
N3 C2 S1 . . 110.89(15) ?
S2 C2 S1 . . 123.45(11) ?
O1 C4 N3 . . 122.3(2) ?
O1 C4 C5 . . 127.0(2) ?
N3 C4 C5 . . 110.67(16) ?
C6 C5 C4 . . 119.66(17) ?
C6 C5 S1 . . 130.93(16) ?
C4 C5 S1 . . 109.40(15) ?
C5 C6 C7 . . 131.14(17) ?
C5 C6 H6 . . 114.4 ?
C7 C6 H6 . . 114.4 ?
C12 C7 C8 . . 118.0(2) ?
C12 C7 C6 . . 124.68(19) ?
C8 C7 C6 . . 117.35(17) ?
C9 C8 C7 . . 121.28(18) ?
C9 C8 H8 . . 119.4 ?
C7 C8 H8 . . 119.4 ?
C8 C9 C10 . . 119.1(2) ?
C8 C9 H9 . . 120.4 ?
C10 C9 H9 . . 120.4 ?
C9 C10 C11 . . 121.2(2) ?
C9 C10 Cl1 . . 119.42(18) ?
C11 C10 Cl1 . . 119.33(16) ?
C12 C11 C10 . . 119.37(18) ?
C12 C11 H11 . . 120.3 ?
C10 C11 H11 . . 120.3 ?
C11 C12 C7 . . 121.0(2) ?
C11 C12 H12 . . 119.5 ?
C7 C12 H12 . . 119.5 ?
N3 C13 C14 . . 111.58(15) ?
N3 C13 H13A . . 109.3 ?
C14 C13 H13A . . 109.3 ?
N3 C13 H13B . . 109.3 ?
C14 C13 H13B . . 109.3 ?
H13A C13 H13B . . 108 ?
C15 C14 C13 . . 111.37(16) ?
C15 C14 H14A . . 109.4 ?
C13 C14 H14A . . 109.4 ?
C15 C14 H14B . . 109.4 ?
C13 C14 H14B . . 109.4 ?
H14A C14 H14B . . 108 ?
O2 C15 O3 . . 123.9(2) ?
O2 C15 C14 . . 122.26(19) ?
O3 C15 C14 . . 113.88(16) ?

loop_
_geom_bond_atom_site_label_1
_geom_bond_atom_site_label_2
_geom_bond_site_symmetry_2
_geom_bond_distance
_geom_bond_publ_flag
Cl1 C10 . 1.737(2) ?
S1 C2 . 1.745(2) ?
S1 C5 . 1.7563(18) ?
S2 C2 . 1.637(2) ?
O1 C4 . 1.217(2) ?
O2 C15 . 1.217(2) ?
O3 C15 . 1.310(3) ?
O3 H3 . 0.96(4) ?
N3 C2 . 1.372(2) ?
N3 C4 . 1.390(3) ?
N3 C13 . 1.457(3) ?
C4 C5 . 1.476(3) ?
C5 C6 . 1.352(3) ?
C6 C7 . 1.448(3) ?
C6 H6 . 0.95 ?
C7 C12 . 1.401(3) ?
C7 C8 . 1.405(3) ?
C8 C9 . 1.377(3) ?
C8 H8 . 0.95 ?
C9 C10 . 1.383(3) ?
C9 H9 . 0.95 ?
C10 C11 . 1.384(3) ?
C11 C12 . 1.378(3) ?
C11 H11 . 0.95 ?
C12 H12 . 0.95 ?
C13 C14 . 1.516(3) ?
C13 H13A . 0.99 ?
C13 H13B . 0.99 ?
C14 C15 . 1.491(3) ?
C14 H14A . 0.99 ?
C14 H14B . 0.99 ?

loop_
_geom_hbond_atom_site_label_D
_geom_hbond_atom_site_label_H
_geom_hbond_atom_site_label_A
_geom_hbond_site_symmetry_A
_geom_hbond_distance_DH
_geom_hbond_distance_HA
_geom_hbond_distance_DA
_geom_hbond_angle_DHA
_geom_hbond_publ_flag
C11 H11 S2 2_576 0.95 3.02 3.632(2) 123.8 yes
C6 H6 O1 2_666 0.95 2.36 3.299(2) 168.2 yes
O3 H3 O2 2_567 0.96(4) 1.68(4) 2.628(2) 170(4) yes

loop_
_geom_torsion_atom_site_label_1
_geom_torsion_atom_site_label_2
_geom_torsion_atom_site_label_3
_geom_torsion_atom_site_label_4
_geom_torsion_site_symmetry_1
_geom_torsion_site_symmetry_2
_geom_torsion_site_symmetry_3
_geom_torsion_site_symmetry_4
_geom_torsion
_geom_torsion_publ_flag
C4 N3 C2 S2 . . . . -177.71(14) ?
C13 N3 C2 S2 . . . . 0.6(3) ?
C4 N3 C2 S1 . . . . 2.4(2) ?
C13 N3 C2 S1 . . . . -179.30(14) ?
C5 S1 C2 N3 . . . . -0.42(14) ?
C5 S1 C2 S2 . . . . 179.69(12) ?
C2 N3 C4 O1 . . . . 176.16(19) ?
C13 N3 C4 O1 . . . . -2.2(3) ?
C2 N3 C4 C5 . . . . -3.5(2) ?
C13 N3 C4 C5 . . . . 178.11(16) ?
O1 C4 C5 C6 . . . . 2.1(3) ?
N3 C4 C5 C6 . . . . -178.21(17) ?
O1 C4 C5 S1 . . . . -176.68(19) ?
N3 C4 C5 S1 . . . . 3.0(2) ?
C2 S1 C5 C6 . . . . 179.91(19) ?
C2 S1 C5 C4 . . . . -1.46(14) ?
C4 C5 C6 C7 . . . . 178.93(18) ?
S1 C5 C6 C7 . . . . -2.5(3) ?
C5 C6 C7 C12 . . . . -4.3(3) ?
C5 C6 C7 C8 . . . . 175.8(2) ?
C12 C7 C8 C9 . . . . 0.2(3) ?
C6 C7 C8 C9 . . . . -179.92(18) ?
C7 C8 C9 C10 . . . . -1.0(3) ?
C8 C9 C10 C11 . . . . 0.9(3) ?
C8 C9 C10 Cl1 . . . . -178.71(16) ?
C9 C10 C11 C12 . . . . -0.1(3) ?
Cl1 C10 C11 C12 . . . . 179.53(15) ?
C10 C11 C12 C7 . . . . -0.7(3) ?
C8 C7 C12 C11 . . . . 0.7(3) ?
C6 C7 C12 C11 . . . . -179.22(18) ?
C2 N3 C13 C14 . . . . -93.6(2) ?
C4 N3 C13 C14 . . . . 84.7(2) ?
N3 C13 C14 C15 . . . . -170.63(16) ?
C13 C14 C15 O2 . . . . -8.5(3) ?
C13 C14 C15 O3 . . . . 170.08(18) ?

_cod_database_fobs_code 2312869
